data_7034701
loop_
_publ_author_name
'Frost, Jamie M.'
'Stirling, Robert J.'
'Sanz, Sergio'
'Vyas, Nidhi'
'Nichol, Gary S.'
'Rajaraman, Gopalan'
'Brechin, Euan K.'

_publ_section_title
;
 Turning a &quot;useless&quot; ligand into a &quot;useful&quot; ligand: a
 magneto-structural study of an unusual family of Cu(II) wheels derived
 from functionalised phenolic oximes.
;
_journal_issue 22
_journal_name_full 'Dalton transactions (Cambridge, England : 2003)'
_journal_page_first 10177
_journal_page_last 10187
_journal_paper_doi 10.1039/c5dt00884k
_journal_volume 44
_journal_year 2015
_chemical_formula_moiety 'C56 H75 Cl4 Cu8 N8 O16 + solvent'
_chemical_formula_sum 'C56 H75 Cl4 Cu8 N8 O16'
_chemical_formula_weight 1766.36
_space_group_crystal_system orthorhombic
_space_group_IT_number 61
_space_group_name_Hall '-P 2ac 2ab'
_space_group_name_H-M_alt 'P b c a'
_symmetry_space_group_name_Hall '-P 2ac 2ab'
_symmetry_space_group_name_H-M 'P b c a'
_atom_sites_solution_hydrogens mixed
_atom_sites_solution_primary iterative
_audit_creation_date 2015-03-27
_audit_creation_method
;
Olex2 1.2-beta
(compiled 2015.01.26 svn.r3150 for OlexSys, GUI svn.r4998)
;
_audit_update_record
;
2015-03-27 deposited with the CCDC.
2015-04-02 downloaded from the CCDC.
;
_cell_angle_alpha 90
_cell_angle_beta 90
_cell_angle_gamma 90
_cell_formula_units_Z 8
_cell_length_a 25.5938(6)
_cell_length_b 19.9423(4)
_cell_length_c 32.2211(6)
_cell_measurement_reflns_used 12270
_cell_measurement_temperature 170
_cell_measurement_theta_max 25.7310
_cell_measurement_theta_min 3.3470
_cell_volume 16445.6(6)
_computing_cell_refinement
;
CrysAlisPro, Agilent Technologies,
Version 1.171.36.24 (release 03-12-2012 CrysAlis171 .NET)
(compiled Dec  3 2012,18:21:49)
;
_computing_data_collection
;
CrysAlisPro, Agilent Technologies,
Version 1.171.36.24 (release 03-12-2012 CrysAlis171 .NET)
(compiled Dec  3 2012,18:21:49)
;
_computing_data_reduction
;
CrysAlisPro, Agilent Technologies,
Version 1.171.36.24 (release 03-12-2012 CrysAlis171 .NET)
(compiled Dec  3 2012,18:21:49)
;
_computing_molecular_graphics 'Olex2 (Dolomanov et al., 2009)'
_computing_publication_material 'Olex2 (Dolomanov et al., 2009)'
_computing_structure_refinement 'ShelXL (Sheldrick, 2008)'
_computing_structure_solution
;
Superflip (Palatinus & Chapuis, 2007;Palatinus & van der Lee, 2008;
Palatinus et al., 2012)
;
_diffrn_ambient_temperature 170
_diffrn_detector Eos
_diffrn_detector_area_resol_mean 16.1042
_diffrn_detector_type 'CCD area detector'
_diffrn_measured_fraction_theta_full 0.997
_diffrn_measured_fraction_theta_max 0.997
_diffrn_measurement_details
;
  1 omega  -86.00   42.00   0.5000   26.0000
omega____ theta____ kappa____ phi______ frames
    -      -20.7954   19.0000  -60.0000 256

  2 omega   -5.00   20.00   0.5000   26.0000
omega____ theta____ kappa____ phi______ frames
    -      -20.7954  -99.0000 -150.0000 50

  3 omega   -8.00   25.00   0.5000   26.0000
omega____ theta____ kappa____ phi______ frames
    -      -20.7954  -99.0000    0.0000 66

  4 omega  -70.00  -24.00   0.5000   26.0000
omega____ theta____ kappa____ phi______ frames
    -      -20.7954  109.0000  171.4014 92

  5 omega   42.00  104.00   0.5000   26.0000
omega____ theta____ kappa____ phi______ frames
    -       22.2798  174.0000 -159.0000 124

  6 omega  -94.00    9.00   0.5000   26.0000
omega____ theta____ kappa____ phi______ frames
    -      -20.7954  -57.0000  -90.0000 206

  7 omega  -98.00   20.00   0.5000   26.0000
omega____ theta____ kappa____ phi______ frames
    -      -20.7954  -38.0000  120.0000 236
;
_diffrn_measurement_device 'Agilent Technologies XCalibur'
_diffrn_measurement_device_type 'Xcalibur, Eos'
_diffrn_measurement_method '\w scans'
_diffrn_orient_matrix_UB_11 -0.0262304000
_diffrn_orient_matrix_UB_12 0.0011572000
_diffrn_orient_matrix_UB_13 0.0070745000
_diffrn_orient_matrix_UB_21 0.0074861000
_diffrn_orient_matrix_UB_22 -0.0164999000
_diffrn_orient_matrix_UB_23 0.0185737000
_diffrn_orient_matrix_UB_31 0.0049025000
_diffrn_orient_matrix_UB_32 0.0314824000
_diffrn_orient_matrix_UB_33 0.0094693000
_diffrn_radiation_monochromator graphite
_diffrn_radiation_type MoK\a
_diffrn_radiation_wavelength 0.71073
_diffrn_reflns_av_R_equivalents 0.0818
_diffrn_reflns_av_unetI/netI 0.0424
_diffrn_reflns_Laue_measured_fraction_full 0.997
_diffrn_reflns_Laue_measured_fraction_max 0.997
_diffrn_reflns_limit_h_max 27
_diffrn_reflns_limit_h_min -27
_diffrn_reflns_limit_k_max 21
_diffrn_reflns_limit_k_min -21
_diffrn_reflns_limit_l_max 34
_diffrn_reflns_limit_l_min -34
_diffrn_reflns_number 97866
_diffrn_reflns_point_group_measured_fraction_full 0.997
_diffrn_reflns_point_group_measured_fraction_max 0.997
_diffrn_reflns_theta_full 22.464
_diffrn_reflns_theta_max 22.464
_diffrn_reflns_theta_min 2.988
_diffrn_source 'Enhance (Mo) X-ray Source'
_diffrn_standards_number 0
_exptl_absorpt_coefficient_mu 2.214
_exptl_absorpt_correction_T_max 0.318
_exptl_absorpt_correction_T_min 0.142
_exptl_absorpt_correction_type gaussian
_exptl_absorpt_process_details
;
CrysAlisPro, Agilent Technologies,
Version 1.171.36.24 (release 03-12-2012 CrysAlis171 .NET)
(compiled Dec  3 2012,18:21:49)
Numerical absorption correction based on gaussian integration over
            a multifaceted crystal model
;
_exptl_crystal_colour black
_exptl_crystal_colour_primary black
_exptl_crystal_density_diffrn 1.427
_exptl_crystal_description block
_exptl_crystal_F_000 7160
_exptl_crystal_recrystallization_method 'Diffusion of ether, methanol and acetonitrile'
_exptl_crystal_size_max 0.4951
_exptl_crystal_size_mid 0.3405
_exptl_crystal_size_min 0.2465
_platon_squeeze_details 'see _refine_special_details'
_refine_diff_density_max 2.922
_refine_diff_density_min -0.698
_refine_diff_density_rms 0.147
_refine_ls_extinction_method none
_refine_ls_goodness_of_fit_ref 1.086
_refine_ls_hydrogen_treatment mixed
_refine_ls_matrix_type full
_refine_ls_number_parameters 847
_refine_ls_number_reflns 10680
_refine_ls_number_restraints 24
_refine_ls_restrained_S_all 1.088
_refine_ls_R_factor_all 0.1003
_refine_ls_R_factor_gt 0.0765
_refine_ls_shift/su_max 0.000
_refine_ls_shift/su_mean 0.000
_refine_ls_structure_factor_coef Fsqd
_refine_ls_weighting_details 'w=1/[\s^2^(Fo^2^)+(0.0529P)^2^+306.6443P] where P=(Fo^2^+2Fc^2^)/3'
_refine_ls_weighting_scheme calc
_refine_ls_wR_factor_gt 0.1738
_refine_ls_wR_factor_ref 0.1910
_reflns_Friedel_coverage 0.000
_reflns_number_gt 8178
_reflns_number_total 10680
_reflns_threshold_expression 'I > 2\s(I)'
_cod_data_source_file c5dt00884k2.cif
_cod_data_source_block eb3251x1
_cod_depositor_comments 'Adding full bibliography for 7034701--7034709.cif.'
_cod_database_code 7034701
_chemical_oxdiff_formula 'C50 H50 N8 O20 Cu Cl'
_chemical_oxdiff_usercomment '@ 120 K RS31/PS'
_shelx_space_group_comment
;
The symmetry employed for this shelxl refinement is uniquely defined
by the following loop, which should always be used as a source of
symmetry information in preference to the above space-group names.
They are only intended as comments.
;
_reflns_odcompleteness_completeness 99.60
_reflns_odcompleteness_iscentric 1
_reflns_odcompleteness_theta 22.42
_platon_squeeze_void_probe_radius 1.20
_olex2_refinement_description
;
1. Fixed Uiso
 At 1.2 times of:
  All C(H) groups, All C(H,H) groups
 At 1.5 times of:
  All C(H,H,H) groups, All O(H) groups
2. Restrained distances
 O16-H16
 0.87 with sigma of 0.01
 O12-H12
 0.87 with sigma of 0.01
 O4-H4
 0.87 with sigma of 0.01
 C56-H16
 1.916969 with sigma of 0.02
 Cu8-H16
 3.10123 with sigma of 0.02
 C42-H12
 1.927814 with sigma of 0.02
 Cu6-H12
 3.125451 with sigma of 0.02
 C14-H4
 1.903518 with sigma of 0.02
 Cu2-H4
 3.097624 with sigma of 0.02
3. Uiso/Uaniso restraints and constraints
Uanis(C28) \\sim Ueq: with sigma of 0.1 and sigma for terminal atoms of 0.2
4. Rigid body (RIGU) restrains
 C27, C28, O8
 with sigma for 1-2 distances of 0.004 and sigma for 1-3 distances of 0.004
5.a Secondary CH2 refined with riding coordinates:
 C10(H10A,H10B), C11(H11A,H11B), C12(H12A,H12B), C13(H13A,H13B), C14(H14A,
 H14B), C24(H24A,H24B), C25(H25A,H25B), C27(H27A,H27B), C28(H28A,H28B),
 C38(H38A,H38B), C39(H39A,H39B), C40(H40A,H40B), C41(H41A,H41B), C42(H42A,H42B),
  C52(H52A,H52B), C53(H53A,H53B), C54(H54A,H54B), C55(H55A,H55B), C56(H56A,H56B)
5.b Aromatic/amide H refined with riding coordinates:
 C3(H3), C5(H5), C17(H17), C19(H19), C26(H26), C31(H31), C33(H33), C45(H45),
 C47(H47)
5.c Idealised Me refined as rotating group:
 C8(H8A,H8B,H8C), C9(H9A,H9B,H9C), C22(H22A,H22B,H22C), C23(H23A,H23B,H23C),
 C36(H36A,H36B,H36C), C37(H37A,H37B,H37C), C50(H50A,H50B,H50C), C51(H51A,H51B,
 H51C)
5.d Idealised tetrahedral OH refined as rotating group:
 O8(H8)
;
_shelx_shelxl_version_number 2014/7
_olex2_date_sample_data_collection 5/11/13
_olex2_date_sample_submission 24/10/13
_olex2_diffrn_ambient_temperature_device 'Oxford Cryosystems Desktop Cooler'
_olex2_exptl_crystal_mounting_method 'The crystal was mounted on a MITIGEN holder in Paratone oil'
_olex2_submission_special_instructions 'No special instructions were received'

loop_
_space_group_symop_operation_xyz
'x, y, z'
'-x+1/2, -y, z+1/2'
'x+1/2, -y+1/2, -z'
'-x, y+1/2, -z+1/2'
'-x, -y, -z'
'x-1/2, y, -z-1/2'
'-x-1/2, y-1/2, z'
'x, -y-1/2, z-1/2'

loop_
_atom_site_label
_atom_site_type_symbol
_atom_site_fract_x
_atom_site_fract_y
_atom_site_fract_z
_atom_site_U_iso_or_equiv
_atom_site_adp_type
_atom_site_occupancy
_atom_site_site_symmetry_order
_atom_site_calc_flag
_atom_site_refinement_flags_posn
_atom_site_refinement_flags_adp
Cu1 Cu 0.14243(5) 0.51091(6) 0.22329(4) 0.0303(3) Uani 1 1 d . .
Cu2 Cu 0.16333(5) 0.35596(6) 0.25543(4) 0.0236(3) Uani 1 1 d D .
Cu3 Cu 0.09991(5) 0.29310(6) 0.33418(4) 0.0222(3) Uani 1 1 d . .
Cu4 Cu 0.08284(5) 0.34400(6) 0.43097(4) 0.0251(3) Uani 1 1 d . .
Cu5 Cu 0.14786(5) 0.47175(6) 0.46757(4) 0.0282(3) Uani 1 1 d . .
Cu6 Cu 0.16960(5) 0.62727(6) 0.43434(4) 0.0279(3) Uani 1 1 d D .
Cu7 Cu 0.10400(5) 0.69235(6) 0.35752(4) 0.0299(3) Uani 1 1 d . .
Cu8 Cu 0.07975(5) 0.63776(6) 0.26267(4) 0.0287(3) Uani 1 1 d D .
Cl1 Cl 0.12481(17) 0.46426(18) 0.16093(10) 0.0721(12) Uani 1 1 d . .
Cl2 Cl 0.11300(11) 0.18842(12) 0.35978(8) 0.0355(7) Uani 1 1 d . .
Cl3 Cl 0.13128(14) 0.52171(16) 0.52931(9) 0.0512(9) Uani 1 1 d . .
Cl4 Cl 0.12258(13) 0.79279(14) 0.32775(10) 0.0528(9) Uani 1 1 d . .
O1 O 0.1928(3) 0.4416(3) 0.2347(2) 0.0263(16) Uani 1 1 d . .
O2 O 0.1368(3) 0.6040(3) 0.2927(2) 0.0318(17) Uani 1 1 d . .
O3 O 0.1542(3) 0.2857(3) 0.29421(19) 0.0273(16) Uani 1 1 d . .
O4 O 0.1245(3) 0.3200(4) 0.1944(2) 0.051(2) Uani 1 1 d D .
H4 H 0.0949(8) 0.313(6) 0.1815(19) 0.076 Uiso 1 1 d DR .
O5 O 0.0514(3) 0.3117(3) 0.37794(19) 0.0242(15) Uani 1 1 d . .
O6 O 0.1067(3) 0.4053(3) 0.2769(2) 0.0301(17) Uani 1 1 d . .
O7 O 0.0930(3) 0.4078(3) 0.4736(2) 0.0301(17) Uani 1 1 d . .
O8 O 0.1169(3) 0.2349(4) 0.4507(2) 0.044(2) Uani 1 1 d . U
H8 H 0.1238 0.2147 0.4285 0.065 Uiso 1 1 calc GR .
O9 O 0.1980(3) 0.5401(3) 0.4542(2) 0.0271(16) Uani 1 1 d . .
O10 O 0.1391(3) 0.3762(3) 0.4000(2) 0.0300(17) Uani 1 1 d . .
O11 O 0.1612(3) 0.6968(3) 0.3950(2) 0.0309(17) Uani 1 1 d . .
O12 O 0.1338(3) 0.6675(4) 0.4974(2) 0.043(2) Uani 1 1 d D .
H12 H 0.1045(7) 0.678(5) 0.5097(18) 0.064 Uiso 1 1 d DR .
O13 O 0.0525(3) 0.6741(3) 0.3165(2) 0.0289(16) Uani 1 1 d . .
O14 O 0.1098(3) 0.5809(3) 0.4159(2) 0.0342(18) Uani 1 1 d . .
O15 O 0.0869(3) 0.5735(4) 0.2196(2) 0.0347(18) Uani 1 1 d . .
O16 O 0.1196(3) 0.7361(4) 0.2397(3) 0.044(2) Uani 1 1 d D .
H16 H 0.1494(7) 0.755(3) 0.234(3) 0.066 Uiso 1 1 d DR .
N1 N 0.1696(3) 0.5621(4) 0.2717(3) 0.027(2) Uani 1 1 d . .
N2 N 0.2222(3) 0.3030(4) 0.2320(2) 0.028(2) Uani 1 1 d . .
N3 N 0.0736(3) 0.3750(4) 0.3047(2) 0.0215(19) Uani 1 1 d . .
N4 N 0.0231(3) 0.3084(4) 0.4650(3) 0.027(2) Uani 1 1 d . .
N5 N 0.1734(3) 0.4195(4) 0.4184(2) 0.0233(19) Uani 1 1 d . .
N6 N 0.2311(3) 0.6783(4) 0.4559(3) 0.030(2) Uani 1 1 d . .
N7 N 0.0769(3) 0.6140(4) 0.3898(3) 0.028(2) Uani 1 1 d . .
N8 N 0.0210(3) 0.6748(4) 0.2297(3) 0.032(2) Uani 1 1 d . .
C1 C 0.2405(4) 0.4517(5) 0.2486(3) 0.026(2) Uani 1 1 d . .
C2 C 0.2795(4) 0.4038(5) 0.2393(3) 0.028(2) Uani 1 1 d . .
C3 C 0.3302(4) 0.4146(4) 0.2520(3) 0.026(2) Uani 1 1 d . .
H3 H 0.3557 0.3813 0.2462 0.031 Uiso 1 1 calc R .
C4 C 0.3457(4) 0.4721(5) 0.2730(3) 0.033(3) Uani 1 1 d . .
C5 C 0.3073(4) 0.5161(5) 0.2845(3) 0.032(3) Uani 1 1 d . .
H5 H 0.3168 0.5541 0.3005 0.038 Uiso 1 1 calc R .
C6 C 0.2540(4) 0.5076(5) 0.2737(3) 0.027(2) Uani 1 1 d . .
C7 C 0.2145(4) 0.5539(5) 0.2905(3) 0.025(2) Uani 1 1 d . .
C8 C 0.2239(4) 0.5889(5) 0.3318(3) 0.034(3) Uani 1 1 d . .
H8A H 0.1961 0.5768 0.3513 0.051 Uiso 1 1 calc GR .
H8B H 0.2239 0.6376 0.3276 0.051 Uiso 1 1 calc GR .
H8C H 0.2577 0.5749 0.3431 0.051 Uiso 1 1 calc GR .
C9 C 0.4019(4) 0.4824(7) 0.2836(5) 0.057(4) Uani 1 1 d . .
H9A H 0.4056 0.5230 0.3005 0.086 Uiso 1 1 calc GR .
H9B H 0.4222 0.4874 0.2580 0.086 Uiso 1 1 calc GR .
H9C H 0.4148 0.4436 0.2992 0.086 Uiso 1 1 calc GR .
C10 C 0.2642(4) 0.3446(5) 0.2131(3) 0.032(3) Uani 1 1 d . .
H10A H 0.2522 0.3609 0.1857 0.038 Uiso 1 1 calc R .
H10B H 0.2954 0.3162 0.2085 0.038 Uiso 1 1 calc R .
C11 C 0.2412(4) 0.2660(5) 0.2692(3) 0.030(3) Uani 1 1 d . .
H11A H 0.2616 0.2966 0.2871 0.036 Uiso 1 1 calc R .
H11B H 0.2645 0.2290 0.2604 0.036 Uiso 1 1 calc R .
C12 C 0.1950(4) 0.2374(5) 0.2937(3) 0.034(3) Uani 1 1 d . .
H12A H 0.1826 0.1955 0.2805 0.041 Uiso 1 1 calc R .
H12B H 0.2060 0.2269 0.3224 0.041 Uiso 1 1 calc R .
C13 C 0.2012(4) 0.2552(5) 0.2006(3) 0.035(3) Uani 1 1 d . .
H13A H 0.1821 0.2188 0.2149 0.042 Uiso 1 1 calc R .
H13B H 0.2306 0.2348 0.1851 0.042 Uiso 1 1 calc R .
C14 C 0.1653(5) 0.2899(6) 0.1708(3) 0.048(3) Uani 1 1 d D .
H14A H 0.1846 0.3246 0.1550 0.057 Uiso 1 1 calc R .
H14B H 0.1506 0.2572 0.1509 0.057 Uiso 1 1 calc R .
C15 C 0.0048(4) 0.3401(5) 0.3735(3) 0.023(2) Uani 1 1 d . .
C16 C -0.0341(4) 0.3247(5) 0.4037(3) 0.024(2) Uani 1 1 d . .
C17 C -0.0839(4) 0.3496(5) 0.3995(3) 0.030(3) Uani 1 1 d . .
H17 H -0.1096 0.3379 0.4195 0.036 Uiso 1 1 calc R .
C18 C -0.0976(4) 0.3916(5) 0.3667(3) 0.034(3) Uani 1 1 d . .
C19 C -0.0597(4) 0.4082(5) 0.3395(3) 0.029(3) Uani 1 1 d . .
H19 H -0.0688 0.4380 0.3177 0.035 Uiso 1 1 calc R .
C20 C -0.0078(4) 0.3849(5) 0.3410(3) 0.027(2) Uani 1 1 d . .
C21 C 0.0318(4) 0.4095(5) 0.3116(3) 0.023(2) Uani 1 1 d . .
C22 C 0.0252(4) 0.4750(5) 0.2901(4) 0.040(3) Uani 1 1 d . .
H22A H 0.0572 0.5017 0.2933 0.060 Uiso 1 1 calc GR .
H22B H -0.0043 0.4993 0.3023 0.060 Uiso 1 1 calc GR .
H22C H 0.0185 0.4673 0.2605 0.060 Uiso 1 1 calc GR .
C23 C -0.1541(4) 0.4138(6) 0.3637(4) 0.042(3) Uani 1 1 d . .
H23A H -0.1770 0.3755 0.3692 0.063 Uiso 1 1 calc GR .
H23B H -0.1609 0.4311 0.3358 0.063 Uiso 1 1 calc GR .
H23C H -0.1608 0.4491 0.3842 0.063 Uiso 1 1 calc GR .
C24 C -0.0202(4) 0.2794(5) 0.4391(3) 0.027(2) Uani 1 1 d . .
H24A H -0.0092 0.2353 0.4281 0.033 Uiso 1 1 calc R .
H24B H -0.0514 0.2723 0.4567 0.033 Uiso 1 1 calc R .
C25 C 0.0058(4) 0.3695(5) 0.4875(3) 0.032(3) Uani 1 1 d . .
H25A H -0.0174 0.3568 0.5108 0.038 Uiso 1 1 calc R .
H25B H -0.0141 0.3990 0.4685 0.038 Uiso 1 1 calc R .
C26 C 0.0536(4) 0.4069(6) 0.5041(3) 0.037(3) Uani 1 1 d . .
H26 H 0.0564 0.4265 0.5309 0.044 Uiso 1 1 calc R .
C27 C 0.0441(5) 0.2566(6) 0.4937(3) 0.038(3) Uani 1 1 d . U
H27A H 0.0147 0.2331 0.5074 0.046 Uiso 1 1 calc R .
H27B H 0.0653 0.2786 0.5155 0.046 Uiso 1 1 calc R .
C28 C 0.0790(5) 0.2038(5) 0.4700(3) 0.039(3) Uani 1 1 d . U
H28A H 0.0937 0.1712 0.4900 0.047 Uiso 1 1 calc R .
H28B H 0.0574 0.1790 0.4497 0.047 Uiso 1 1 calc R .
C29 C 0.2461(4) 0.5284(5) 0.4390(3) 0.028(2) Uani 1 1 d . .
C30 C 0.2854(4) 0.5749(5) 0.4488(3) 0.034(3) Uani 1 1 d . .
C31 C 0.3361(4) 0.5642(5) 0.4351(3) 0.032(3) Uani 1 1 d . .
H31 H 0.3624 0.5963 0.4413 0.038 Uiso 1 1 calc R .
C32 C 0.3492(4) 0.5074(6) 0.4125(4) 0.044(3) Uani 1 1 d . .
C33 C 0.3100(4) 0.4615(6) 0.4017(3) 0.039(3) Uani 1 1 d . .
H33 H 0.3189 0.4224 0.3865 0.047 Uiso 1 1 calc R .
C34 C 0.2574(4) 0.4723(5) 0.4132(3) 0.027(2) Uani 1 1 d . .
C35 C 0.2167(4) 0.4273(5) 0.3985(3) 0.027(2) Uani 1 1 d . .
C36 C 0.2236(4) 0.3926(5) 0.3573(3) 0.033(3) Uani 1 1 d . .
H36A H 0.2217 0.3440 0.3613 0.050 Uiso 1 1 calc GR .
H36B H 0.2577 0.4045 0.3456 0.050 Uiso 1 1 calc GR .
H36C H 0.1959 0.4069 0.3383 0.050 Uiso 1 1 calc GR .
C37 C 0.4055(4) 0.4950(7) 0.3990(5) 0.061(4) Uani 1 1 d . .
H37A H 0.4266 0.4826 0.4232 0.091 Uiso 1 1 calc GR .
H37B H 0.4197 0.5359 0.3865 0.091 Uiso 1 1 calc GR .
H37C H 0.4064 0.4585 0.3786 0.091 Uiso 1 1 calc GR .
C38 C 0.2734(4) 0.6345(5) 0.4742(3) 0.032(3) Uani 1 1 d . .
H38A H 0.3056 0.6615 0.4774 0.038 Uiso 1 1 calc R .
H38B H 0.2623 0.6196 0.5021 0.038 Uiso 1 1 calc R .
C39 C 0.2499(4) 0.7136(5) 0.4177(3) 0.030(3) Uani 1 1 d . .
H39A H 0.2689 0.6817 0.3996 0.036 Uiso 1 1 calc R .
H39B H 0.2742 0.7501 0.4255 0.036 Uiso 1 1 calc R .
C40 C 0.2031(4) 0.7424(6) 0.3946(3) 0.037(3) Uani 1 1 d . .
H40A H 0.1922 0.7850 0.4078 0.045 Uiso 1 1 calc R .
H40B H 0.2131 0.7522 0.3655 0.045 Uiso 1 1 calc R .
C41 C 0.2126(5) 0.7296(5) 0.4868(3) 0.039(3) Uani 1 1 d . .
H41A H 0.1933 0.7656 0.4722 0.046 Uiso 1 1 calc R .
H41B H 0.2431 0.7501 0.5008 0.046 Uiso 1 1 calc R .
C42 C 0.1772(5) 0.6969(6) 0.5188(4) 0.042(3) Uani 1 1 d D .
H42A H 0.1966 0.6619 0.5343 0.051 Uiso 1 1 calc R .
H42B H 0.1646 0.7308 0.5389 0.051 Uiso 1 1 calc R .
C43 C 0.0042(4) 0.6511(5) 0.3234(3) 0.031(3) Uani 1 1 d . .
C44 C -0.0347(4) 0.6651(5) 0.2930(4) 0.040(3) Uani 1 1 d . .
C45 C -0.0849(5) 0.6425(6) 0.2994(4) 0.051(3) Uani 1 1 d . .
H45 H -0.1101 0.6507 0.2784 0.061 Uiso 1 1 calc R .
C46 C -0.1012(5) 0.6081(6) 0.3352(4) 0.049(3) Uani 1 1 d . .
C47 C -0.0616(4) 0.5919(5) 0.3634(4) 0.039(3) Uani 1 1 d . .
H47 H -0.0705 0.5671 0.3875 0.047 Uiso 1 1 calc R .
C48 C -0.0094(4) 0.6108(5) 0.3573(4) 0.035(3) Uani 1 1 d . .
C49 C 0.0322(4) 0.5839(5) 0.3859(3) 0.030(3) Uani 1 1 d . .
C50 C 0.0229(4) 0.5205(5) 0.4087(3) 0.036(3) Uani 1 1 d . .
H50A H 0.0488 0.4870 0.4002 0.054 Uiso 1 1 calc GR .
H50B H -0.0123 0.5039 0.4024 0.054 Uiso 1 1 calc GR .
H50C H 0.0260 0.5286 0.4386 0.054 Uiso 1 1 calc GR .
C51 C -0.1579(5) 0.5896(7) 0.3428(5) 0.069(4) Uani 1 1 d . .
H51A H -0.1723 0.5681 0.3179 0.103 Uiso 1 1 calc GR .
H51B H -0.1780 0.6302 0.3491 0.103 Uiso 1 1 calc GR .
H51C H -0.1602 0.5585 0.3663 0.103 Uiso 1 1 calc GR .
C52 C -0.0207(4) 0.7067(5) 0.2561(4) 0.040(3) Uani 1 1 d . .
H52A H -0.0083 0.7512 0.2657 0.048 Uiso 1 1 calc R .
H52B H -0.0524 0.7139 0.2390 0.048 Uiso 1 1 calc R .
C53 C -0.0004(4) 0.6157(5) 0.2085(4) 0.037(3) Uani 1 1 d . .
H53A H -0.0245 0.6299 0.1861 0.045 Uiso 1 1 calc R .
H53B H -0.0203 0.5878 0.2284 0.045 Uiso 1 1 calc R .
C54 C 0.0452(5) 0.5747(6) 0.1901(4) 0.048(3) Uani 1 1 d . .
H54A H 0.0335 0.5284 0.1840 0.058 Uiso 1 1 calc R .
H54B H 0.0573 0.5955 0.1639 0.058 Uiso 1 1 calc R .
C55 C 0.0409(4) 0.7236(6) 0.2001(4) 0.042(3) Uani 1 1 d . .
H55A H 0.0112 0.7486 0.1879 0.050 Uiso 1 1 calc R .
H55B H 0.0590 0.6998 0.1773 0.050 Uiso 1 1 calc R .
C56 C 0.0783(5) 0.7727(6) 0.2201(4) 0.047(3) Uani 1 1 d D .
H56A H 0.0929 0.8031 0.1987 0.056 Uiso 1 1 calc R .
H56B H 0.0596 0.8003 0.2409 0.056 Uiso 1 1 calc R .

loop_
_atom_site_aniso_label
_atom_site_aniso_U_11
_atom_site_aniso_U_22
_atom_site_aniso_U_33
_atom_site_aniso_U_23
_atom_site_aniso_U_13
_atom_site_aniso_U_12
Cu1 0.0402(8) 0.0261(7) 0.0247(7) 0.0003(6) -0.0055(6) 0.0052(6)
Cu2 0.0271(7) 0.0207(6) 0.0231(7) 0.0016(5) 0.0048(5) 0.0001(5)
Cu3 0.0254(7) 0.0186(6) 0.0224(7) -0.0003(5) 0.0022(5) 0.0014(5)
Cu4 0.0267(7) 0.0269(7) 0.0218(7) -0.0025(5) 0.0044(5) -0.0049(5)
Cu5 0.0333(7) 0.0294(7) 0.0219(7) -0.0035(5) 0.0033(6) -0.0094(6)
Cu6 0.0319(7) 0.0254(7) 0.0265(7) -0.0023(5) 0.0006(6) -0.0097(6)
Cu7 0.0326(8) 0.0224(7) 0.0347(8) 0.0010(6) -0.0009(6) -0.0068(6)
Cu8 0.0310(7) 0.0235(7) 0.0316(7) 0.0044(6) -0.0060(6) 0.0035(6)
Cl1 0.118(3) 0.057(2) 0.042(2) -0.0182(17) -0.029(2) 0.033(2)
Cl2 0.0464(17) 0.0218(13) 0.0383(16) 0.0059(12) 0.0087(13) 0.0020(12)
Cl3 0.074(2) 0.0501(18) 0.0294(16) -0.0159(14) 0.0133(15) -0.0278(17)
Cl4 0.068(2) 0.0325(16) 0.058(2) 0.0153(15) -0.0180(17) -0.0214(15)
O1 0.025(4) 0.026(4) 0.028(4) -0.001(3) 0.002(3) -0.003(3)
O2 0.036(4) 0.034(4) 0.026(4) -0.006(3) -0.007(3) 0.013(3)
O3 0.037(4) 0.025(4) 0.020(4) 0.005(3) 0.010(3) 0.013(3)
O4 0.057(6) 0.055(5) 0.040(5) -0.014(4) -0.027(4) 0.011(5)
O5 0.025(4) 0.028(4) 0.019(4) -0.001(3) 0.001(3) -0.003(3)
O6 0.024(4) 0.029(4) 0.037(4) 0.011(3) 0.012(3) 0.006(3)
O7 0.029(4) 0.036(4) 0.025(4) -0.009(3) 0.011(3) -0.007(3)
O8 0.035(4) 0.083(6) 0.013(4) 0.005(4) -0.001(3) 0.026(4)
O9 0.030(4) 0.025(4) 0.026(4) 0.000(3) 0.005(3) -0.008(3)
O10 0.035(4) 0.032(4) 0.022(4) -0.011(3) 0.005(3) -0.016(3)
O11 0.038(4) 0.020(4) 0.035(4) 0.002(3) -0.001(3) -0.017(3)
O12 0.044(5) 0.048(5) 0.037(5) -0.013(4) 0.012(4) -0.013(4)
O13 0.020(4) 0.028(4) 0.039(4) 0.002(3) 0.002(3) -0.003(3)
O14 0.037(4) 0.029(4) 0.037(4) 0.005(3) -0.004(4) -0.012(3)
O15 0.036(4) 0.036(4) 0.031(4) -0.003(3) -0.019(4) 0.008(3)
O16 0.033(4) 0.044(5) 0.054(5) 0.016(4) -0.001(4) -0.007(4)
N1 0.033(5) 0.019(4) 0.028(5) -0.002(4) 0.000(4) -0.002(4)
N2 0.023(5) 0.036(5) 0.024(5) 0.000(4) 0.010(4) 0.000(4)
N3 0.027(5) 0.022(4) 0.015(4) 0.002(4) 0.005(4) -0.003(4)
N4 0.025(5) 0.027(5) 0.029(5) 0.000(4) -0.001(4) 0.002(4)
N5 0.031(5) 0.023(4) 0.016(4) -0.001(4) 0.003(4) -0.005(4)
N6 0.039(5) 0.025(5) 0.025(5) -0.007(4) 0.001(4) -0.014(4)
N7 0.028(5) 0.025(5) 0.029(5) -0.003(4) -0.006(4) 0.000(4)
N8 0.035(5) 0.024(5) 0.038(5) 0.008(4) -0.013(4) 0.001(4)
C1 0.026(6) 0.026(6) 0.026(6) 0.007(5) 0.007(5) -0.002(5)
C2 0.034(7) 0.030(6) 0.020(6) 0.009(5) 0.009(5) 0.004(5)
C3 0.029(6) 0.012(5) 0.037(6) 0.007(5) 0.013(5) -0.003(4)
C4 0.025(6) 0.036(6) 0.038(7) 0.006(5) 0.006(5) 0.001(5)
C5 0.033(7) 0.039(6) 0.023(6) 0.000(5) 0.002(5) -0.010(5)
C6 0.040(7) 0.023(5) 0.018(5) 0.008(4) 0.005(5) -0.002(5)
C7 0.029(6) 0.017(5) 0.028(6) 0.005(4) -0.002(5) -0.001(4)
C8 0.040(7) 0.031(6) 0.030(6) -0.011(5) -0.008(5) 0.004(5)
C9 0.018(6) 0.067(9) 0.087(11) -0.007(8) 0.005(6) 0.002(6)
C10 0.032(6) 0.030(6) 0.033(6) -0.003(5) 0.012(5) 0.001(5)
C11 0.021(6) 0.025(6) 0.045(7) 0.006(5) -0.001(5) 0.001(4)
C12 0.046(7) 0.026(6) 0.030(6) 0.006(5) 0.006(5) 0.006(5)
C13 0.041(7) 0.021(6) 0.043(7) -0.006(5) 0.006(6) -0.003(5)
C14 0.070(9) 0.046(7) 0.027(6) -0.015(6) 0.003(6) 0.004(7)
C15 0.022(6) 0.023(5) 0.024(6) -0.012(5) 0.004(5) -0.001(4)
C16 0.028(6) 0.024(5) 0.019(5) -0.004(4) 0.001(5) -0.001(4)
C17 0.027(6) 0.037(6) 0.025(6) -0.009(5) 0.006(5) -0.008(5)
C18 0.026(6) 0.035(6) 0.039(7) -0.011(5) 0.010(5) 0.007(5)
C19 0.038(7) 0.021(5) 0.029(6) -0.005(5) -0.003(5) 0.004(5)
C20 0.039(7) 0.020(5) 0.021(6) -0.004(4) -0.001(5) 0.001(5)
C21 0.020(5) 0.025(5) 0.023(5) -0.005(4) -0.002(4) 0.005(5)
C22 0.040(7) 0.021(6) 0.059(8) 0.012(5) 0.011(6) 0.011(5)
C23 0.029(6) 0.057(8) 0.039(7) 0.004(6) -0.002(5) 0.008(6)
C24 0.026(6) 0.030(6) 0.026(6) 0.000(5) 0.011(5) -0.006(5)
C25 0.044(7) 0.026(6) 0.026(6) -0.005(5) 0.008(5) -0.002(5)
C26 0.041(7) 0.045(7) 0.025(6) -0.010(5) 0.008(5) -0.015(6)
C27 0.048(6) 0.038(6) 0.030(6) 0.013(5) 0.001(5) 0.005(5)
C28 0.050(6) 0.036(6) 0.032(6) 0.008(4) -0.018(4) 0.009(4)
C29 0.023(6) 0.031(6) 0.032(6) 0.007(5) 0.000(5) -0.005(5)
C30 0.032(7) 0.035(6) 0.035(6) 0.010(5) 0.002(5) -0.009(5)
C31 0.025(6) 0.031(6) 0.039(7) 0.007(5) -0.006(5) -0.002(5)
C32 0.025(6) 0.057(8) 0.049(8) 0.027(7) -0.001(6) -0.007(6)
C33 0.034(7) 0.050(7) 0.033(7) 0.003(6) -0.004(5) 0.003(6)
C34 0.032(6) 0.020(5) 0.029(6) 0.001(5) 0.007(5) -0.009(5)
C35 0.031(6) 0.022(5) 0.027(6) 0.008(5) 0.002(5) -0.001(5)
C36 0.037(7) 0.027(6) 0.035(6) -0.003(5) 0.005(5) -0.007(5)
C37 0.023(7) 0.072(10) 0.086(11) 0.017(8) 0.010(7) 0.007(6)
C38 0.024(6) 0.042(7) 0.029(6) -0.004(5) -0.003(5) -0.015(5)
C39 0.029(6) 0.029(6) 0.031(6) -0.003(5) 0.005(5) -0.021(5)
C40 0.041(7) 0.038(7) 0.033(6) -0.001(5) 0.002(5) -0.013(6)
C41 0.050(7) 0.026(6) 0.040(7) -0.015(5) -0.005(6) -0.003(5)
C42 0.053(8) 0.037(7) 0.037(7) -0.010(5) 0.009(6) -0.021(6)
C43 0.032(6) 0.019(5) 0.042(7) -0.003(5) -0.007(5) 0.005(5)
C44 0.038(7) 0.024(6) 0.059(8) 0.008(6) 0.009(6) 0.009(5)
C45 0.035(7) 0.043(7) 0.075(10) 0.007(7) -0.012(7) 0.001(6)
C46 0.031(7) 0.033(7) 0.082(10) 0.013(7) -0.004(7) -0.002(5)
C47 0.022(6) 0.033(6) 0.061(8) -0.002(6) 0.008(6) -0.004(5)
C48 0.036(7) 0.020(6) 0.049(7) 0.002(5) 0.007(6) 0.010(5)
C49 0.030(6) 0.017(5) 0.044(7) -0.011(5) 0.003(5) -0.004(5)
C50 0.044(7) 0.026(6) 0.037(7) 0.000(5) -0.010(5) -0.008(5)
C51 0.037(8) 0.064(9) 0.105(12) 0.008(9) 0.006(8) -0.002(7)
C52 0.025(6) 0.035(6) 0.059(8) 0.008(6) -0.010(6) 0.011(5)
C53 0.036(7) 0.030(6) 0.045(7) 0.015(5) -0.011(6) -0.009(5)
C54 0.063(9) 0.042(7) 0.040(7) -0.001(6) -0.025(6) -0.001(6)
C55 0.032(7) 0.041(7) 0.052(8) 0.017(6) -0.010(6) 0.008(5)
C56 0.044(7) 0.043(7) 0.054(8) 0.023(6) -0.004(6) -0.004(6)

loop_
_atom_type_symbol
_atom_type_description
_atom_type_scat_dispersion_real
_atom_type_scat_dispersion_imag
_atom_type_scat_source
C C 0.0033 0.0016 'International Tables Vol C Tables 4.2.6.8 and 6.1.1.4'
H H 0.0000 0.0000 'International Tables Vol C Tables 4.2.6.8 and 6.1.1.4'
Cl Cl 0.1484 0.1585 'International Tables Vol C Tables 4.2.6.8 and 6.1.1.4'
Cu Cu 0.3201 1.2651 'International Tables Vol C Tables 4.2.6.8 and 6.1.1.4'
N N 0.0061 0.0033 'International Tables Vol C Tables 4.2.6.8 and 6.1.1.4'
O O 0.0106 0.0060 'International Tables Vol C Tables 4.2.6.8 and 6.1.1.4'

loop_
_exptl_crystal_face_index_h
_exptl_crystal_face_index_k
_exptl_crystal_face_index_l
_exptl_crystal_face_perp_dist
_exptl_oxdiff_crystal_face_indexfrac_h
_exptl_oxdiff_crystal_face_indexfrac_k
_exptl_oxdiff_crystal_face_indexfrac_l
_exptl_oxdiff_crystal_face_x
_exptl_oxdiff_crystal_face_y
_exptl_oxdiff_crystal_face_z
29 -16 -5 0.1781 28.9997 -16.0000 -4.9999 -0.8146 0.3882 -0.4089
-22 21 11 0.1798 -21.9998 21.0000 10.9999 0.6792 -0.3069 0.6574
-35 -4 -11 0.1574 -34.9995 -4.0000 -11.0000 0.8356 -0.4003 -0.4017
-23 -19 -19 0.1946 -22.9996 -19.0000 -19.0000 0.4469 -0.2116 -0.8908
21 20 19 0.1752 20.9996 20.0000 19.0000 -0.3933 0.1801 0.9125
35 2 9 0.1845 34.9995 2.0000 9.0000 -0.8521 0.3962 0.3198
-11 -2 43 0.1068 -11.0000 -2.0000 42.9999 0.5904 0.7493 0.2903
-13 -26 8 0.2213 -12.9998 -26.0000 8.0000 0.3675 0.4803 -0.8065
-14 -13 37 0.1567 -13.9999 -13.0000 36.9999 0.6139 0.7969 -0.1275
6 -8 -43 0.1572 6.0001 -8.0000 -42.9999 -0.4708 -0.6217 -0.6296
-6 -25 -20 0.2426 -5.9998 -25.0000 -19.9999 -0.0130 -0.0039 -1.0059
12 5 -42 0.1305 12.0000 5.0000 -41.9999 -0.6061 -0.7728 -0.1815
0 -2 45 0.1096 -0.0002 -2.0000 44.9999 0.3160 0.8688 0.3632
-6 -25 21 0.2039 -5.9999 -25.0000 21.0000 0.2770 0.7576 -0.6176
1 8 -44 0.1283 1.0001 8.0000 -43.9999 -0.3283 -0.9418 -0.1599
-3 -10 -42 0.1590 -2.9998 -10.0000 -41.9999 -0.2300 -0.6376 -0.7272
16 9 38 0.1519 15.9996 9.0000 37.9999 -0.1404 0.6771 0.7216
17 -4 40 0.1291 16.9996 -4.0000 40.0000 -0.1676 0.9362 0.3362
10 -24 19 0.1906 9.9999 -24.0000 19.0000 -0.1557 0.8238 -0.5266
-15 -12 -37 0.1649 -14.9996 -12.0000 -36.9999 0.1178 -0.6015 -0.8017
-17 4 -40 0.1447 -16.9996 4.0000 -40.0000 0.1676 -0.9362 -0.3362
-16 12 -35 0.1673 -15.9997 12.0000 -35.0000 0.1860 -0.9679 -0.0321
26 5 30 0.1538 25.9995 5.0000 30.0000 -0.4640 0.6693 0.5690
28 -10 24 0.1560 27.9996 -10.0000 24.0000 -0.5762 0.8204 0.0497
-25 -5 31 0.1328 -24.9998 -5.0000 30.9999 0.8693 0.4711 0.0136
-20 5 36 0.1365 -19.9999 5.0000 35.9999 0.7851 0.4364 0.4003
23 20 -11 0.1847 22.9997 20.0000 -11.0000 -0.6580 -0.3621 0.6382
22 -4 -36 0.1358 21.9999 -4.0000 -35.9999 -0.8364 -0.4380 -0.3590
26 12 -25 0.1551 25.9997 12.0000 -24.9999 -0.8450 -0.4677 0.2685
-26 16 -19 0.1778 -25.9996 16.0000 -19.0000 0.5661 -0.8115 0.1963
-27 -1 -29 0.1393 -26.9995 -1.0000 -29.0000 0.5019 -0.7243 -0.4385

loop_
_geom_angle_atom_site_label_1
_geom_angle_atom_site_label_2
_geom_angle_atom_site_label_3
_geom_angle
O1 Cu1 Cl1 90.4(2)
O1 Cu1 N1 89.1(3)
O15 Cu1 Cl1 93.8(2)
O15 Cu1 O1 170.6(3)
O15 Cu1 N1 88.5(3)
N1 Cu1 Cl1 168.0(3)
O1 Cu2 O4 98.2(3)
O1 Cu2 N2 92.4(3)
O3 Cu2 O1 155.2(3)
O3 Cu2 O4 106.2(3)
O3 Cu2 N2 87.2(3)
O6 Cu2 O1 88.1(3)
O6 Cu2 O3 92.8(3)
O6 Cu2 O4 98.3(3)
O6 Cu2 N2 178.9(3)
N2 Cu2 O4 80.7(3)
O3 Cu3 Cl2 93.8(2)
O3 Cu3 O5 171.2(3)
O3 Cu3 N3 89.3(3)
O5 Cu3 Cl2 90.4(2)
O5 Cu3 N3 88.5(3)
N3 Cu3 Cl2 166.1(2)
O5 Cu4 O8 94.6(3)
O5 Cu4 N4 92.7(3)
O7 Cu4 O5 153.6(3)
O7 Cu4 O8 111.2(3)
O7 Cu4 N4 86.9(3)
O10 Cu4 O5 87.9(3)
O10 Cu4 O7 92.9(3)
O10 Cu4 O8 99.8(3)
O10 Cu4 N4 179.0(3)
N4 Cu4 O8 79.3(3)
O7 Cu5 Cl3 93.8(2)
O7 Cu5 O9 171.7(3)
O7 Cu5 N5 88.4(3)
O9 Cu5 Cl3 90.6(2)
O9 Cu5 N5 88.5(3)
N5 Cu5 Cl3 169.5(3)
O9 Cu6 O12 99.3(3)
O9 Cu6 N6 92.6(3)
O11 Cu6 O9 153.9(3)
O11 Cu6 O12 106.4(3)
O11 Cu6 N6 87.1(3)
O14 Cu6 O9 88.2(3)
O14 Cu6 O11 93.3(3)
O14 Cu6 O12 97.0(3)
O14 Cu6 N6 177.4(3)
N6 Cu6 O12 80.5(3)
O11 Cu7 Cl4 93.8(2)
O11 Cu7 O13 170.0(3)
O11 Cu7 N7 88.4(3)
O13 Cu7 Cl4 91.1(2)
O13 Cu7 N7 88.4(3)
N7 Cu7 Cl4 168.8(3)
O2 Cu8 O13 87.4(3)
O2 Cu8 O15 93.4(3)
O2 Cu8 O16 97.1(3)
O2 Cu8 N8 178.2(4)
O13 Cu8 O16 97.0(3)
O15 Cu8 O13 155.5(3)
O15 Cu8 O16 107.1(3)
O15 Cu8 N8 86.1(3)
N8 Cu8 O13 93.7(3)
N8 Cu8 O16 81.3(3)
Cu1 O1 Cu2 115.4(3)
C1 O1 Cu1 125.1(6)
C1 O1 Cu2 111.7(6)
N1 O2 Cu8 116.3(5)
Cu2 O3 Cu3 118.7(3)
C12 O3 Cu2 113.7(6)
C12 O3 Cu3 126.8(6)
Cu2 O4 H4 145(2)
C14 O4 Cu2 105.6(6)
C14 O4 H4 109(2)
Cu3 O5 Cu4 115.6(3)
C15 O5 Cu3 125.8(6)
C15 O5 Cu4 108.5(5)
N3 O6 Cu2 119.0(5)
Cu4 O7 Cu5 118.5(3)
C26 O7 Cu4 113.5(6)
C26 O7 Cu5 127.4(6)
Cu4 O8 H8 106.4
C28 O8 Cu4 106.4(6)
C28 O8 H8 109.5
Cu5 O9 Cu6 116.6(3)
C29 O9 Cu5 124.8(6)
C29 O9 Cu6 111.6(6)
N5 O10 Cu4 118.6(5)
Cu6 O11 Cu7 118.7(3)
C40 O11 Cu6 113.3(6)
C40 O11 Cu7 127.6(6)
Cu6 O12 H12 143(2)
C42 O12 Cu6 104.6(6)
C42 O12 H12 111(2)
Cu7 O13 Cu8 115.5(3)
C43 O13 Cu7 126.1(7)
C43 O13 Cu8 110.0(6)
N7 O14 Cu6 117.4(5)
Cu1 O15 Cu8 118.1(3)
C54 O15 Cu1 127.8(7)
C54 O15 Cu8 113.8(6)
Cu8 O16 H16 145(2)
C56 O16 Cu8 104.3(6)
C56 O16 H16 109(2)
O2 N1 Cu1 119.2(6)
C7 N1 Cu1 127.3(7)
C7 N1 O2 112.8(8)
C10 N2 Cu2 113.9(6)
C10 N2 C13 109.8(8)
C11 N2 Cu2 101.9(6)
C11 N2 C10 111.8(8)
C11 N2 C13 110.4(8)
C13 N2 Cu2 108.9(6)
O6 N3 Cu3 117.4(5)
C21 N3 Cu3 129.1(7)
C21 N3 O6 112.9(8)
C24 N4 Cu4 113.2(6)
C25 N4 Cu4 101.8(6)
C25 N4 C24 111.5(8)
C25 N4 C27 112.0(8)
C27 N4 Cu4 108.1(6)
C27 N4 C24 110.1(8)
O10 N5 Cu5 117.6(6)
C35 N5 Cu5 127.6(7)
C35 N5 O10 114.3(8)
C38 N6 Cu6 113.9(6)
C39 N6 Cu6 101.9(6)
C39 N6 C38 111.2(8)
C39 N6 C41 108.9(8)
C41 N6 Cu6 109.2(7)
C41 N6 C38 111.2(8)
O14 N7 Cu7 119.1(6)
C49 N7 Cu7 128.0(7)
C49 N7 O14 112.4(8)
C52 N8 Cu8 113.1(6)
C53 N8 Cu8 103.5(6)
C53 N8 C52 109.7(8)
C55 N8 Cu8 109.6(7)
C55 N8 C52 109.6(8)
C55 N8 C53 111.3(9)
O1 C1 C2 118.7(9)
O1 C1 C6 122.7(9)
C2 C1 C6 118.6(9)
C1 C2 C10 117.8(9)
C3 C2 C1 119.8(10)
C3 C2 C10 122.3(9)
C2 C3 H3 118.6
C2 C3 C4 122.8(10)
C4 C3 H3 118.6
C3 C4 C9 119.9(10)
C5 C4 C3 117.2(10)
C5 C4 C9 122.8(11)
C4 C5 H5 118.4
C4 C5 C6 123.2(10)
C6 C5 H5 118.4
C1 C6 C7 122.3(9)
C5 C6 C1 117.9(9)
C5 C6 C7 119.7(9)
N1 C7 C6 120.7(9)
N1 C7 C8 119.1(9)
C6 C7 C8 120.1(9)
C7 C8 H8A 109.5
C7 C8 H8B 109.5
C7 C8 H8C 109.5
H8A C8 H8B 109.5
H8A C8 H8C 109.5
H8B C8 H8C 109.5
C4 C9 H9A 109.5
C4 C9 H9B 109.5
C4 C9 H9C 109.5
H9A C9 H9B 109.5
H9A C9 H9C 109.5
H9B C9 H9C 109.5
N2 C10 C2 113.3(8)
N2 C10 H10A 108.9
N2 C10 H10B 108.9
C2 C10 H10A 108.9
C2 C10 H10B 108.9
H10A C10 H10B 107.7
N2 C11 H11A 109.6
N2 C11 H11B 109.6
N2 C11 C12 110.3(8)
H11A C11 H11B 108.1
C12 C11 H11A 109.6
C12 C11 H11B 109.6
O3 C12 C11 108.8(8)
O3 C12 H12A 109.9
O3 C12 H12B 109.9
C11 C12 H12A 109.9
C11 C12 H12B 109.9
H12A C12 H12B 108.3
N2 C13 H13A 109.4
N2 C13 H13B 109.4
N2 C13 C14 111.2(9)
H13A C13 H13B 108.0
C14 C13 H13A 109.4
C14 C13 H13B 109.4
O4 C14 C13 107.6(9)
O4 C14 H14A 110.2
O4 C14 H14B 110.2
C13 C14 H14A 110.2
C13 C14 H14B 110.2
H14A C14 H14B 108.5
O5 C15 C16 117.5(9)
O5 C15 C20 123.6(9)
C20 C15 C16 118.9(9)
C15 C16 C24 118.9(9)
C17 C16 C15 120.2(9)
C17 C16 C24 120.9(9)
C16 C17 H17 119.2
C16 C17 C18 121.6(9)
C18 C17 H17 119.2
C17 C18 C23 117.6(10)
C19 C18 C17 117.4(10)
C19 C18 C23 124.9(10)
C18 C19 H19 117.4
C18 C19 C20 125.1(10)
C20 C19 H19 117.4
C15 C20 C21 122.2(9)
C19 C20 C15 116.6(9)
C19 C20 C21 121.2(9)
N3 C21 C20 120.2(9)
N3 C21 C22 118.8(9)
C20 C21 C22 121.0(9)
C21 C22 H22A 109.5
C21 C22 H22B 109.5
C21 C22 H22C 109.5
H22A C22 H22B 109.5
H22A C22 H22C 109.5
H22B C22 H22C 109.5
C18 C23 H23A 109.5
C18 C23 H23B 109.5
C18 C23 H23C 109.5
H23A C23 H23B 109.5
H23A C23 H23C 109.5
H23B C23 H23C 109.5
N4 C24 H24A 109.3
N4 C24 H24B 109.3
C16 C24 N4 111.5(8)
C16 C24 H24A 109.3
C16 C24 H24B 109.3
H24A C24 H24B 108.0
N4 C25 H25A 109.8
N4 C25 H25B 109.8
N4 C25 C26 109.3(9)
H25A C25 H25B 108.3
C26 C25 H25A 109.8
C26 C25 H25B 109.8
O7 C26 C25 109.6(8)
O7 C26 H26 125.2
C25 C26 H26 125.2
N4 C27 H27A 109.3
N4 C27 H27B 109.3
N4 C27 C28 111.5(8)
H27A C27 H27B 108.0
C28 C27 H27A 109.3
C28 C27 H27B 109.3
O8 C28 C27 109.6(9)
O8 C28 H28A 109.8
O8 C28 H28B 109.8
C27 C28 H28A 109.8
C27 C28 H28B 109.8
H28A C28 H28B 108.2
O9 C29 C30 117.3(9)
O9 C29 C34 122.2(9)
C30 C29 C34 120.5(9)
C29 C30 C38 120.5(10)
C31 C30 C29 119.7(10)
C31 C30 C38 119.8(10)
C30 C31 H31 119.4
C30 C31 C32 121.3(10)
C32 C31 H31 119.4
C31 C32 C33 119.3(11)
C31 C32 C37 120.7(11)
C33 C32 C37 120.1(12)
C32 C33 H33 119.4
C32 C33 C34 121.3(11)
C34 C33 H33 119.4
C29 C34 C35 122.1(9)
C33 C34 C29 117.7(9)
C33 C34 C35 120.1(9)
N5 C35 C34 121.8(9)
N5 C35 C36 118.9(9)
C34 C35 C36 119.2(9)
C35 C36 H36A 109.5
C35 C36 H36B 109.5
C35 C36 H36C 109.5
H36A C36 H36B 109.5
H36A C36 H36C 109.5
H36B C36 H36C 109.5
C32 C37 H37A 109.5
C32 C37 H37B 109.5
C32 C37 H37C 109.5
H37A C37 H37B 109.5
H37A C37 H37C 109.5
H37B C37 H37C 109.5
N6 C38 H38A 108.8
N6 C38 H38B 108.8
C30 C38 N6 113.6(8)
C30 C38 H38A 108.8
C30 C38 H38B 108.8
H38A C38 H38B 107.7
N6 C39 H39A 109.9
N6 C39 H39B 109.9
N6 C39 C40 109.1(8)
H39A C39 H39B 108.3
C40 C39 H39A 109.9
C40 C39 H39B 109.9
O11 C40 C39 110.5(9)
O11 C40 H40A 109.6
O11 C40 H40B 109.6
C39 C40 H40A 109.6
C39 C40 H40B 109.6
H40A C40 H40B 108.1
N6 C41 H41A 109.6
N6 C41 H41B 109.6
N6 C41 C42 110.1(8)
H41A C41 H41B 108.2
C42 C41 H41A 109.6
C42 C41 H41B 109.6
O12 C42 C41 108.1(9)
O12 C42 H42A 110.1
O12 C42 H42B 110.1
C41 C42 H42A 110.1
C41 C42 H42B 110.1
H42A C42 H42B 108.4
O13 C43 C44 117.6(10)
O13 C43 C48 123.8(9)
C48 C43 C44 118.5(10)
C43 C44 C52 119.4(10)
C45 C44 C43 118.9(11)
C45 C44 C52 121.7(11)
C44 C45 H45 118.0
C44 C45 C46 124.0(12)
C46 C45 H45 118.0
C45 C46 C51 122.2(12)
C47 C46 C45 115.6(11)
C47 C46 C51 122.2(12)
C46 C47 H47 118.7
C46 C47 C48 122.5(11)
C48 C47 H47 118.7
C43 C48 C47 120.0(11)
C43 C48 C49 120.4(10)
C47 C48 C49 119.5(10)
N7 C49 C48 121.2(9)
N7 C49 C50 119.2(10)
C50 C49 C48 119.5(9)
C49 C50 H50A 109.5
C49 C50 H50B 109.5
C49 C50 H50C 109.5
H50A C50 H50B 109.5
H50A C50 H50C 109.5
H50B C50 H50C 109.5
C46 C51 H51A 109.5
C46 C51 H51B 109.5
C46 C51 H51C 109.5
H51A C51 H51B 109.5
H51A C51 H51C 109.5
H51B C51 H51C 109.5
N8 C52 H52A 109.1
N8 C52 H52B 109.1
C44 C52 N8 112.6(8)
C44 C52 H52A 109.1
C44 C52 H52B 109.1
H52A C52 H52B 107.8
N8 C53 H53A 109.9
N8 C53 H53B 109.9
N8 C53 C54 108.7(9)
H53A C53 H53B 108.3
C54 C53 H53A 109.9
C54 C53 H53B 109.9
O15 C54 C53 108.5(9)
O15 C54 H54A 110.0
O15 C54 H54B 110.0
C53 C54 H54A 110.0
C53 C54 H54B 110.0
H54A C54 H54B 108.4
N8 C55 H55A 109.2
N8 C55 H55B 109.2
N8 C55 C56 112.1(9)
H55A C55 H55B 107.9
C56 C55 H55A 109.2
C56 C55 H55B 109.2
O16 C56 C55 108.9(9)
O16 C56 H56A 109.9
O16 C56 H56B 109.9
C55 C56 H56A 109.9
C55 C56 H56B 109.9
H56A C56 H56B 108.3

loop_
_geom_bond_atom_site_label_1
_geom_bond_atom_site_label_2
_geom_bond_distance
Cu1 Cl1 2.260(3)
Cu1 O1 1.924(7)
Cu1 O15 1.895(7)
Cu1 N1 1.989(8)
Cu2 O1 1.983(6)
Cu2 O3 1.892(6)
Cu2 O4 2.317(7)
Cu2 O6 1.883(6)
Cu2 N2 1.990(8)
Cu3 Cl2 2.269(3)
Cu3 O3 1.900(6)
Cu3 O5 1.914(6)
Cu3 N3 2.006(8)
Cu4 O5 1.995(6)
Cu4 O7 1.891(7)
Cu4 O8 2.429(8)
Cu4 O10 1.867(7)
Cu4 N4 2.010(8)
Cu5 Cl3 2.265(3)
Cu5 O7 1.906(7)
Cu5 O9 1.921(6)
Cu5 N5 2.006(8)
Cu6 O9 1.991(7)
Cu6 O11 1.889(7)
Cu6 O12 2.369(7)
Cu6 O14 1.884(7)
Cu6 N6 1.999(8)
Cu7 Cl4 2.271(3)
Cu7 O11 1.902(7)
Cu7 O13 1.902(7)
Cu7 N7 2.001(8)
Cu8 O2 1.877(7)
Cu8 O13 2.004(7)
Cu8 O15 1.897(7)
Cu8 O16 2.330(7)
Cu8 N8 1.983(8)
O1 C1 1.317(12)
O2 N1 1.364(10)
O3 C12 1.421(12)
O4 H4 0.875(9)
O4 C14 1.423(14)
O5 C15 1.330(11)
O6 N3 1.373(10)
O7 C26 1.408(12)
O8 H8 0.8400
O8 C28 1.308(13)
O9 C29 1.347(12)
O10 N5 1.367(10)
O11 C40 1.407(12)
O12 H12 0.872(10)
O12 C42 1.433(13)
O13 C43 1.339(12)
O14 N7 1.361(10)
O15 C54 1.430(13)
O16 H16 0.874(10)
O16 C56 1.434(13)
N1 C7 1.309(12)
N2 C10 1.489(13)
N2 C11 1.488(13)
N2 C13 1.490(13)
N3 C21 1.291(12)
N4 C24 1.503(12)
N4 C25 1.486(13)
N4 C27 1.488(13)
N5 C35 1.290(12)
N6 C38 1.510(13)
N6 C39 1.496(13)
N6 C41 1.504(13)
N7 C49 1.297(13)
N8 C52 1.507(14)
N8 C53 1.468(13)
N8 C55 1.455(14)
C1 C2 1.414(14)
C1 C6 1.420(14)
C2 C3 1.379(14)
C2 C10 1.503(14)
C3 H3 0.9500
C3 C4 1.388(14)
C4 C5 1.367(15)
C4 C9 1.493(15)
C5 H5 0.9500
C5 C6 1.418(15)
C6 C7 1.472(14)
C7 C8 1.522(14)
C8 H8A 0.9800
C8 H8B 0.9800
C8 H8C 0.9800
C9 H9A 0.9800
C9 H9B 0.9800
C9 H9C 0.9800
C10 H10A 0.9900
C10 H10B 0.9900
C11 H11A 0.9900
C11 H11B 0.9900
C11 C12 1.530(14)
C12 H12A 0.9900
C12 H12B 0.9900
C13 H13A 0.9900
C13 H13B 0.9900
C13 C14 1.499(16)
C14 H14A 0.9900
C14 H14B 0.9900
C15 C16 1.426(13)
C15 C20 1.413(14)
C16 C17 1.374(14)
C16 C24 1.499(14)
C17 H17 0.9500
C17 C18 1.393(15)
C18 C19 1.347(15)
C18 C23 1.516(15)
C19 H19 0.9500
C19 C20 1.411(14)
C20 C21 1.471(14)
C21 C22 1.488(14)
C22 H22A 0.9800
C22 H22B 0.9800
C22 H22C 0.9800
C23 H23A 0.9800
C23 H23B 0.9800
C23 H23C 0.9800
C24 H24A 0.9900
C24 H24B 0.9900
C25 H25A 0.9900
C25 H25B 0.9900
C25 C26 1.530(15)
C26 H26 0.9500
C27 H27A 0.9900
C27 H27B 0.9900
C27 C28 1.577(15)
C28 H28A 0.9900
C28 H28B 0.9900
C29 C30 1.404(14)
C29 C34 1.422(14)
C30 C31 1.388(15)
C30 C38 1.474(15)
C31 H31 0.9500
C31 C32 1.388(16)
C32 C33 1.402(16)
C32 C37 1.524(16)
C33 H33 0.9500
C33 C34 1.413(15)
C34 C35 1.454(14)
C35 C36 1.507(14)
C36 H36A 0.9800
C36 H36B 0.9800
C36 H36C 0.9800
C37 H37A 0.9800
C37 H37B 0.9800
C37 H37C 0.9800
C38 H38A 0.9900
C38 H38B 0.9900
C39 H39A 0.9900
C39 H39B 0.9900
C39 C40 1.523(15)
C40 H40A 0.9900
C40 H40B 0.9900
C41 H41A 0.9900
C41 H41B 0.9900
C41 C42 1.522(15)
C42 H42A 0.9900
C42 H42B 0.9900
C43 C44 1.424(16)
C43 C48 1.398(15)
C44 C45 1.380(16)
C44 C52 1.492(16)
C45 H45 0.9500
C45 C46 1.404(18)
C46 C47 1.396(17)
C46 C51 1.519(17)
C47 H47 0.9500
C47 C48 1.404(15)
C48 C49 1.507(15)
C49 C50 1.484(14)
C50 H50A 0.9800
C50 H50B 0.9800
C50 H50C 0.9800
C51 H51A 0.9800
C51 H51B 0.9800
C51 H51C 0.9800
C52 H52A 0.9900
C52 H52B 0.9900
C53 H53A 0.9900
C53 H53B 0.9900
C53 C54 1.544(16)
C54 H54A 0.9900
C54 H54B 0.9900
C55 H55A 0.9900
C55 H55B 0.9900
C55 C56 1.513(16)
C56 H56A 0.9900
C56 H56B 0.9900

loop_
_geom_torsion_atom_site_label_1
_geom_torsion_atom_site_label_2
_geom_torsion_atom_site_label_3
_geom_torsion_atom_site_label_4
_geom_torsion
Cu1 O1 C1 C2 -153.5(7)
Cu1 O1 C1 C6 28.8(12)
Cu1 O15 C54 C53 158.5(7)
Cu1 N1 C7 C6 6.9(13)
Cu1 N1 C7 C8 -168.6(7)
Cu2 O1 C1 C2 58.9(10)
Cu2 O1 C1 C6 -118.8(8)
Cu2 O3 C12 C11 13.9(10)
Cu2 O4 C14 C13 35.7(10)
Cu2 O6 N3 Cu3 19.4(8)
Cu2 O6 N3 C21 -168.8(6)
Cu2 N2 C10 C2 45.0(10)
Cu2 N2 C11 C12 44.5(9)
Cu2 N2 C13 C14 48.5(10)
Cu3 O3 C12 C11 -155.8(7)
Cu3 O5 C15 C16 153.5(7)
Cu3 O5 C15 C20 -27.4(12)
Cu3 N3 C21 C20 -8.6(13)
Cu3 N3 C21 C22 169.8(7)
Cu4 O5 C15 C16 -63.1(9)
Cu4 O5 C15 C20 116.0(8)
Cu4 O7 C26 C25 -16.9(11)
Cu4 O8 C28 C27 -31.9(9)
Cu4 O10 N5 Cu5 -22.8(8)
Cu4 O10 N5 C35 165.3(7)
Cu4 N4 C24 C16 -46.3(9)
Cu4 N4 C25 C26 -44.6(9)
Cu4 N4 C27 C28 -49.6(10)
Cu5 O7 C26 C25 154.5(7)
Cu5 O9 C29 C30 -150.4(7)
Cu5 O9 C29 C34 30.8(13)
Cu5 N5 C35 C34 8.0(14)
Cu5 N5 C35 C36 -167.5(7)
Cu6 O9 C29 C30 60.2(10)
Cu6 O9 C29 C34 -118.6(9)
Cu6 O11 C40 C39 14.7(11)
Cu6 O12 C42 C41 35.9(10)
Cu6 O14 N7 Cu7 21.1(9)
Cu6 O14 N7 C49 -166.4(7)
Cu6 N6 C38 C30 44.2(10)
Cu6 N6 C39 C40 44.0(9)
Cu6 N6 C41 C42 50.5(10)
Cu7 O11 C40 C39 -157.6(7)
Cu7 O13 C43 C44 155.5(7)
Cu7 O13 C43 C48 -28.6(13)
Cu7 N7 C49 C48 -6.3(14)
Cu7 N7 C49 C50 171.1(7)
Cu8 O2 N1 Cu1 -25.1(8)
Cu8 O2 N1 C7 164.1(6)
Cu8 O13 C43 C44 -58.1(10)
Cu8 O13 C43 C48 117.7(9)
Cu8 O15 C54 C53 -14.7(11)
Cu8 O16 C56 C55 -33.2(10)
Cu8 N8 C52 C44 -44.8(11)
Cu8 N8 C53 C54 -46.0(9)
Cu8 N8 C55 C56 -47.3(11)
Cl1 Cu1 O15 Cu8 -175.9(4)
Cl1 Cu1 O15 C54 11.0(9)
O1 Cu2 O3 Cu3 90.5(7)
O1 Cu2 O3 C12 -80.2(9)
O1 Cu2 O6 N3 -166.5(6)
O1 C1 C2 C3 177.3(9)
O1 C1 C2 C10 1.5(13)
O1 C1 C6 C5 -175.7(9)
O1 C1 C6 C7 8.0(14)
O2 Cu8 O15 Cu1 -1.3(5)
O2 Cu8 O15 C54 172.7(7)
O2 N1 C7 C6 176.9(8)
O2 N1 C7 C8 1.3(12)
O3 Cu2 O6 N3 -11.3(6)
O4 Cu2 O3 Cu3 -100.4(4)
O4 Cu2 O3 C12 88.9(7)
O4 Cu2 O6 N3 95.5(6)
O5 Cu4 O7 Cu5 -89.6(7)
O5 Cu4 O7 C26 82.5(9)
O5 Cu4 O10 N5 166.5(6)
O5 C15 C16 C17 -176.4(8)
O5 C15 C16 C24 1.6(13)
O5 C15 C20 C19 177.1(8)
O5 C15 C20 C21 -6.6(14)
O6 Cu2 O3 Cu3 -1.0(4)
O6 Cu2 O3 C12 -171.6(7)
O6 N3 C21 C20 -179.3(8)
O6 N3 C21 C22 -0.8(12)
O7 Cu4 O10 N5 12.9(7)
O8 Cu4 O7 Cu5 103.3(4)
O8 Cu4 O7 C26 -84.5(7)
O8 Cu4 O10 N5 -99.3(6)
O9 Cu6 O11 Cu7 92.2(7)
O9 Cu6 O11 C40 -80.8(9)
O9 Cu6 O14 N7 -166.2(6)
O9 C29 C30 C31 177.9(9)
O9 C29 C30 C38 -1.3(15)
O9 C29 C34 C33 -174.8(9)
O9 C29 C34 C35 5.8(15)
O10 Cu4 O7 Cu5 1.6(4)
O10 Cu4 O7 C26 173.8(7)
O10 N5 C35 C34 178.9(8)
O10 N5 C35 C36 3.4(13)
O11 Cu6 O14 N7 -12.3(7)
O12 Cu6 O11 Cu7 -98.7(4)
O12 Cu6 O11 C40 88.2(7)
O12 Cu6 O14 N7 94.7(6)
O13 Cu8 O2 N1 171.0(6)
O13 Cu8 O15 Cu1 -92.5(7)
O13 Cu8 O15 C54 81.4(10)
O13 C43 C44 C45 -179.5(10)
O13 C43 C44 C52 -2.6(15)
O13 C43 C48 C47 176.6(10)
O13 C43 C48 C49 -7.2(15)
O14 Cu6 O11 Cu7 -0.4(4)
O14 Cu6 O11 C40 -173.5(7)
O14 N7 C49 C48 -178.0(8)
O14 N7 C49 C50 -0.6(13)
O15 Cu8 O2 N1 15.5(6)
O16 Cu8 O2 N1 -92.2(6)
O16 Cu8 O15 Cu1 97.2(4)
O16 Cu8 O15 C54 -88.8(8)
N1 Cu1 O15 Cu8 -7.8(4)
N1 Cu1 O15 C54 179.2(9)
N2 Cu2 O3 Cu3 -179.9(4)
N2 Cu2 O3 C12 9.4(7)
N2 C11 C12 O3 -40.2(11)
N2 C13 C14 O4 -57.5(12)
N4 Cu4 O7 Cu5 -179.4(4)
N4 Cu4 O7 C26 -7.3(7)
N4 C25 C26 O7 42.5(11)
N4 C27 C28 O8 56.9(12)
N6 Cu6 O11 Cu7 -177.9(4)
N6 Cu6 O11 C40 9.1(7)
N6 C39 C40 O11 -40.6(11)
N6 C41 C42 O12 -59.0(12)
N8 Cu8 O15 Cu1 176.9(5)
N8 Cu8 O15 C54 -9.1(8)
N8 C53 C54 O15 41.1(12)
N8 C55 C56 O16 55.6(13)
C1 C2 C3 C4 -1.6(15)
C1 C2 C10 N2 -60.3(12)
C1 C6 C7 N1 -26.2(14)
C1 C6 C7 C8 149.3(9)
C2 C1 C6 C5 6.5(13)
C2 C1 C6 C7 -169.8(9)
C2 C3 C4 C5 6.1(15)
C2 C3 C4 C9 -176.3(11)
C3 C2 C10 N2 124.0(10)
C3 C4 C5 C6 -4.2(16)
C4 C5 C6 C1 -2.0(15)
C4 C5 C6 C7 174.4(9)
C5 C6 C7 N1 157.6(9)
C5 C6 C7 C8 -26.9(13)
C6 C1 C2 C3 -4.8(14)
C6 C1 C2 C10 179.3(8)
C9 C4 C5 C6 178.2(11)
C10 N2 C11 C12 166.5(8)
C10 N2 C13 C14 -76.9(11)
C10 C2 C3 C4 174.0(9)
C11 N2 C10 C2 -69.8(11)
C11 N2 C13 C14 159.5(9)
C13 N2 C10 C2 167.4(9)
C13 N2 C11 C12 -71.0(10)
C15 C16 C17 C18 -1.7(15)
C15 C16 C24 N4 60.9(11)
C15 C20 C21 N3 24.7(14)
C15 C20 C21 C22 -153.8(10)
C16 C15 C20 C19 -3.7(13)
C16 C15 C20 C21 172.5(9)
C16 C17 C18 C19 -1.4(15)
C16 C17 C18 C23 177.2(10)
C17 C16 C24 N4 -121.0(10)
C17 C18 C19 C20 2.0(16)
C18 C19 C20 C15 0.6(15)
C18 C19 C20 C21 -175.7(10)
C19 C20 C21 N3 -159.3(9)
C19 C20 C21 C22 22.3(14)
C20 C15 C16 C17 4.4(14)
C20 C15 C16 C24 -177.6(9)
C23 C18 C19 C20 -176.5(10)
C24 N4 C25 C26 -165.6(8)
C24 N4 C27 C28 74.5(11)
C24 C16 C17 C18 -179.8(9)
C25 N4 C24 C16 67.8(10)
C25 N4 C27 C28 -160.9(9)
C27 N4 C24 C16 -167.3(8)
C27 N4 C25 C26 70.5(11)
C29 C30 C31 C32 -1.5(16)
C29 C30 C38 N6 -57.6(13)
C29 C34 C35 N5 -25.6(15)
C29 C34 C35 C36 149.9(10)
C30 C29 C34 C33 6.5(15)
C30 C29 C34 C35 -173.0(10)
C30 C31 C32 C33 2.9(16)
C30 C31 C32 C37 -177.6(11)
C31 C30 C38 N6 123.2(10)
C31 C32 C33 C34 0.5(16)
C32 C33 C34 C29 -5.1(15)
C32 C33 C34 C35 174.4(10)
C33 C34 C35 N5 154.9(10)
C33 C34 C35 C36 -29.6(14)
C34 C29 C30 C31 -3.3(15)
C34 C29 C30 C38 177.5(9)
C37 C32 C33 C34 -178.9(11)
C38 N6 C39 C40 165.8(8)
C38 N6 C41 C42 -76.1(11)
C38 C30 C31 C32 177.7(10)
C39 N6 C38 C30 -70.3(10)
C39 N6 C41 C42 161.0(9)
C41 N6 C38 C30 168.1(9)
C41 N6 C39 C40 -71.3(10)
C43 C44 C45 C46 2.5(19)
C43 C44 C52 N8 62.0(13)
C43 C48 C49 N7 24.6(15)
C43 C48 C49 C50 -152.8(10)
C44 C43 C48 C47 -7.6(15)
C44 C43 C48 C49 168.6(9)
C44 C45 C46 C47 -5.8(19)
C44 C45 C46 C51 174.3(12)
C45 C44 C52 N8 -121.1(12)
C45 C46 C47 C48 2.3(18)
C46 C47 C48 C43 4.3(17)
C46 C47 C48 C49 -171.9(10)
C47 C48 C49 N7 -159.2(10)
C47 C48 C49 C50 23.4(15)
C48 C43 C44 C45 4.4(16)
C48 C43 C44 C52 -178.6(10)
C51 C46 C47 C48 -177.8(12)
C52 N8 C53 C54 -167.0(8)
C52 N8 C55 C56 77.3(11)
C52 C44 C45 C46 -174.5(11)
C53 N8 C52 C44 70.2(11)
C53 N8 C55 C56 -161.2(9)
C55 N8 C52 C44 -167.4(10)
C55 N8 C53 C54 71.6(11)

loop_
_platon_squeeze_void_nr
_platon_squeeze_void_average_x
_platon_squeeze_void_average_y
_platon_squeeze_void_average_z
_platon_squeeze_void_volume
_platon_squeeze_void_count_electrons
_platon_squeeze_void_content
1 0.435 -0.002 0.000 2251 675 ' '
2 0.823 0.022 0.500 2252 675 ' '
3 0.625 0.010 0.647 7 0 ' '
4 0.125 0.010 0.853 7 0 ' '
5 0.625 0.489 0.147 7 0 ' '
6 0.125 0.489 0.353 7 0 ' '
7 0.875 0.510 0.647 7 0 ' '
8 0.375 0.510 0.853 7 0 ' '
9 0.875 0.989 0.147 7 0 ' '
10 0.375 0.989 0.353 7 0 ' '
